data_7231685
loop_
_publ_author_name
'Wang, Rong-Yan'
'Zhang, Xiao'
'Yu, Jie-Hui'
'Xu, Ji-Qing'

_publ_section_title
;
 New photoluminescent iodoargentates with bisimidazole derivatives as
 countercations
;
_journal_issue 63
_journal_name_full 'RSC Advances'
_journal_page_first 36150
_journal_paper_doi 10.1039/C8RA05760E
_journal_volume 8
_journal_year 2018
_chemical_formula_moiety 'Ag2 I4 2-,C13 H22 N4 2+'
_chemical_formula_sum 'C13 H22 Ag2 I4 N4'
_chemical_formula_weight 957.68
_space_group_crystal_system triclinic
_space_group_IT_number 2
_space_group_name_Hall '-P 1'
_space_group_name_H-M_alt 'P -1'
_symmetry_space_group_name_Hall '-P 1'
_symmetry_space_group_name_H-M 'P -1'
_atom_sites_solution_hydrogens geom
_audit_creation_method SHELXL-2018/3
_audit_update_record
;
2018-10-05 deposited with the CCDC.
2018-10-12 downloaded from the CCDC.
;
_cell_angle_alpha 81.4680(10)
_cell_angle_beta 87.2330(10)
_cell_angle_gamma 85.0890(10)
_cell_formula_units_Z 2
_cell_length_a 7.2734(2)
_cell_length_b 9.8577(2)
_cell_length_c 16.4819(4)
_cell_measurement_reflns_used 25513
_cell_measurement_temperature 299(2)
_cell_measurement_theta_max 28.266
_cell_measurement_theta_min 2.813
_cell_volume 1163.61(5)
_computing_cell_refinement Process-auto
_computing_data_collection Process-auto
_computing_data_reduction Process-auto
_computing_publication_material 'Bruker SHELXTL'
_computing_structure_refinement 'SHELXL-2018/3 (Sheldrick, 2018)'
_diffrn_ambient_temperature 299(2)
_diffrn_detector_area_resol_mean 9.00cm
_diffrn_measured_fraction_theta_full 0.999
_diffrn_measured_fraction_theta_max 0.998
_diffrn_measurement_device_type 'CCD area detector'
_diffrn_measurement_method 'phi and omega scans'
_diffrn_radiation_type MoK\a
_diffrn_radiation_wavelength 0.71073
_diffrn_reflns_av_R_equivalents 0.0239
_diffrn_reflns_av_unetI/netI 0.0192
_diffrn_reflns_Laue_measured_fraction_full 0.999
_diffrn_reflns_Laue_measured_fraction_max 0.998
_diffrn_reflns_limit_h_max 9
_diffrn_reflns_limit_h_min -9
_diffrn_reflns_limit_k_max 13
_diffrn_reflns_limit_k_min -13
_diffrn_reflns_limit_l_max 21
_diffrn_reflns_limit_l_min -21
_diffrn_reflns_number 25513
_diffrn_reflns_point_group_measured_fraction_full 0.999
_diffrn_reflns_point_group_measured_fraction_max 0.998
_diffrn_reflns_theta_full 25.242
_diffrn_reflns_theta_max 28.266
_diffrn_reflns_theta_min 2.813
_diffrn_source 'fine-focus sealed tube'
_exptl_absorpt_coefficient_mu 6.992
_exptl_absorpt_correction_T_max 0.463
_exptl_absorpt_correction_T_min 0.419
_exptl_absorpt_correction_type empirical
_exptl_absorpt_process_details SADABS
_exptl_crystal_colour yellow
_exptl_crystal_density_diffrn 2.733
_exptl_crystal_density_method 'not measured'
_exptl_crystal_description block
_exptl_crystal_F_000 868
_exptl_crystal_size_max 0.13
_exptl_crystal_size_mid 0.12
_exptl_crystal_size_min 0.11
_refine_diff_density_max 0.710
_refine_diff_density_min -1.222
_refine_diff_density_rms 0.114
_refine_ls_extinction_method none
_refine_ls_goodness_of_fit_ref 1.038
_refine_ls_hydrogen_treatment constr
_refine_ls_matrix_type full
_refine_ls_number_parameters 208
_refine_ls_number_reflns 5759
_refine_ls_number_restraints 0
_refine_ls_restrained_S_all 1.038
_refine_ls_R_factor_all 0.0330
_refine_ls_R_factor_gt 0.0248
_refine_ls_shift/su_max 0.001
_refine_ls_shift/su_mean 0.000
_refine_ls_structure_factor_coef Fsqd
_refine_ls_weighting_details 'w=1/[\s^2^(Fo^2^)+(0.0165P)^2^+1.9315P] where P=(Fo^2^+2Fc^2^)/3'
_refine_ls_weighting_scheme calc
_refine_ls_wR_factor_gt 0.0494
_refine_ls_wR_factor_ref 0.0530
_reflns_Friedel_coverage 0.000
_reflns_number_gt 4882
_reflns_number_total 5759
_reflns_threshold_expression 'I > 2\s(I)'
_cod_data_source_file c8ra05760e2.cif
_cod_data_source_block 3
_cod_database_code 7231685
_shelx_shelxl_version_number 2018/3
_shelx_space_group_comment
;
The symmetry employed for this shelxl refinement is uniquely defined
by the following loop, which should always be used as a source of
symmetry information in preference to the above space-group names.
They are only intended as comments.
;

loop_
_space_group_symop_operation_xyz
'x, y, z'
'-x, -y, -z'

loop_
_atom_site_label
_atom_site_type_symbol
_atom_site_fract_x
_atom_site_fract_y
_atom_site_fract_z
_atom_site_U_iso_or_equiv
_atom_site_adp_type
_atom_site_occupancy
_atom_site_site_symmetry_order
_atom_site_calc_flag
_atom_site_refinement_flags_posn
_atom_site_refinement_flags_adp
Ag1 Ag 0.69677(5) 0.29412(4) 0.26141(2) 0.05892(9) Uani 1 1 d . .
Ag2 Ag 0.19744(5) 0.28934(4) 0.25373(2) 0.05867(9) Uani 1 1 d . .
I1 I 0.93517(3) 0.45163(2) 0.14499(2) 0.04133(6) Uani 1 1 d . .
I2 I 0.95537(4) 0.15894(3) 0.37533(2) 0.05224(7) Uani 1 1 d . .
I3 I 0.40925(3) 0.48717(3) 0.31113(2) 0.04287(6) Uani 1 1 d . .
I4 I 0.48480(3) 0.12527(3) 0.18015(2) 0.04735(7) Uani 1 1 d . .
N1 N -0.0537(4) 0.2375(3) 0.99390(18) 0.0417(7) Uani 1 1 d . .
H1 H -0.108200 0.284586 1.029311 0.050 Uiso 1 1 calc R U
N2 N -0.0035(4) 0.1322(3) 0.88942(18) 0.0362(6) Uani 1 1 d . .
N3 N 0.2883(5) 0.3869(4) 0.5181(2) 0.0524(8) Uani 1 1 d . .
H3 H 0.336242 0.393675 0.469115 0.063 Uiso 1 1 calc R U
N4 N 0.2119(4) 0.3056(3) 0.64097(18) 0.0379(6) Uani 1 1 d . .
C1 C 0.1558(5) 0.1146(4) 0.9330(2) 0.0459(9) Uani 1 1 d . .
H1A H 0.265069 0.065315 0.919687 0.055 Uiso 1 1 calc R U
C2 C 0.1248(5) 0.1814(4) 0.9979(2) 0.0478(9) Uani 1 1 d . .
H2 H 0.208128 0.188292 1.037860 0.057 Uiso 1 1 calc R U
C3 C -0.1311(5) 0.2090(3) 0.9274(2) 0.0374(7) Uani 1 1 d . .
C4 C 0.3040(5) 0.2747(4) 0.5737(2) 0.0465(9) Uani 1 1 d . .
C5 C 0.1853(5) 0.4898(4) 0.5501(2) 0.0495(9) Uani 1 1 d . .
H5 H 0.155212 0.578209 0.523326 0.059 Uiso 1 1 calc R U
C6 C 0.1359(5) 0.4397(4) 0.6267(2) 0.0418(8) Uani 1 1 d . .
H6 H 0.063939 0.486233 0.663604 0.050 Uiso 1 1 calc R U
C7 C -0.0288(5) 0.0753(4) 0.8135(2) 0.0429(8) Uani 1 1 d . .
H7A H -0.151723 0.043623 0.815262 0.052 Uiso 1 1 calc R U
H7B H 0.059149 -0.003900 0.811156 0.052 Uiso 1 1 calc R U
C8 C -0.0041(5) 0.1770(4) 0.7358(2) 0.0414(8) Uani 1 1 d . .
H8A H -0.042387 0.137408 0.689485 0.050 Uiso 1 1 calc R U
H8B H -0.084010 0.259768 0.740146 0.050 Uiso 1 1 calc R U
C9 C 0.1929(5) 0.2154(4) 0.7197(2) 0.0464(9) Uani 1 1 d . .
H9A H 0.228723 0.261994 0.763626 0.056 Uiso 1 1 calc R U
H9B H 0.274719 0.132542 0.718947 0.056 Uiso 1 1 calc R U
C10 C -0.3218(5) 0.2523(5) 0.9018(3) 0.0578(11) Uani 1 1 d . .
H10A H -0.393786 0.172605 0.911379 0.069 Uiso 1 1 calc R U
H10B H -0.318757 0.284413 0.843242 0.069 Uiso 1 1 calc R U
C11 C -0.4177(6) 0.3632(5) 0.9451(3) 0.0657(12) Uani 1 1 d . .
H11A H -0.540076 0.385428 0.925178 0.099 Uiso 1 1 calc R U
H11B H -0.424787 0.331683 1.003059 0.099 Uiso 1 1 calc R U
H11C H -0.349647 0.443657 0.934820 0.099 Uiso 1 1 calc R U
C12 C 0.4116(7) 0.1441(5) 0.5611(3) 0.0714(14) Uani 1 1 d . .
H12A H 0.416382 0.135829 0.503081 0.086 Uiso 1 1 calc R U
H12B H 0.348812 0.067433 0.590163 0.086 Uiso 1 1 calc R U
C13 C 0.6043(7) 0.1359(6) 0.5903(4) 0.0931(19) Uani 1 1 d . .
H13A H 0.667951 0.049937 0.580833 0.140 Uiso 1 1 calc R U
H13B H 0.668172 0.210443 0.560866 0.140 Uiso 1 1 calc R U
H13C H 0.600603 0.142048 0.647948 0.140 Uiso 1 1 calc R U

loop_
_atom_site_aniso_label
_atom_site_aniso_U_11
_atom_site_aniso_U_22
_atom_site_aniso_U_33
_atom_site_aniso_U_23
_atom_site_aniso_U_13
_atom_site_aniso_U_12
Ag1 0.05251(19) 0.0601(2) 0.0663(2) -0.01387(16) -0.00330(16) -0.00826(15)
Ag2 0.05171(18) 0.0585(2) 0.0679(2) -0.01784(16) -0.00209(16) -0.00104(14)
I1 0.04190(13) 0.04529(13) 0.03724(12) -0.00669(10) -0.00140(9) -0.00486(10)
I2 0.05327(15) 0.04395(14) 0.05710(16) -0.00100(12) -0.00257(12) -0.00075(11)
I3 0.03534(12) 0.05278(15) 0.04297(13) -0.01433(11) -0.00202(9) -0.00439(10)
I4 0.03515(12) 0.04525(14) 0.06557(17) -0.02145(12) -0.00778(11) 0.00106(10)
N1 0.0475(17) 0.0427(17) 0.0357(16) -0.0097(13) -0.0017(13) -0.0005(13)
N2 0.0373(15) 0.0323(15) 0.0396(16) -0.0065(12) 0.0014(12) -0.0058(11)
N3 0.057(2) 0.067(2) 0.0353(17) -0.0070(16) -0.0025(15) -0.0147(17)
N4 0.0348(15) 0.0402(16) 0.0394(16) -0.0068(13) -0.0038(12) -0.0046(12)
C1 0.0359(19) 0.049(2) 0.051(2) -0.0031(17) -0.0033(16) -0.0011(15)
C2 0.046(2) 0.051(2) 0.046(2) -0.0024(17) -0.0135(17) -0.0048(17)
C3 0.0391(18) 0.0335(17) 0.0395(19) -0.0045(14) 0.0007(14) -0.0037(14)
C4 0.044(2) 0.050(2) 0.049(2) -0.0180(18) 0.0019(17) -0.0084(16)
C5 0.048(2) 0.051(2) 0.049(2) -0.0011(18) -0.0162(18) -0.0032(17)
C6 0.0366(18) 0.043(2) 0.047(2) -0.0099(16) -0.0090(16) 0.0013(15)
C7 0.045(2) 0.0400(19) 0.048(2) -0.0162(16) 0.0032(16) -0.0123(15)
C8 0.0349(18) 0.051(2) 0.0402(19) -0.0131(16) -0.0026(15) -0.0046(15)
C9 0.0373(19) 0.053(2) 0.046(2) 0.0005(17) -0.0051(16) -0.0022(16)
C10 0.041(2) 0.067(3) 0.066(3) -0.017(2) -0.0077(19) 0.0090(19)
C11 0.046(2) 0.073(3) 0.074(3) -0.012(2) 0.007(2) 0.013(2)
C12 0.074(3) 0.059(3) 0.084(4) -0.029(3) 0.013(3) -0.003(2)
C13 0.061(3) 0.076(4) 0.144(6) -0.033(4) 0.005(3) 0.012(3)

loop_
_atom_type_symbol
_atom_type_description
_atom_type_scat_dispersion_real
_atom_type_scat_dispersion_imag
_atom_type_scat_source
C C 0.0033 0.0016 'International Tables Vol C Tables 4.2.6.8 and 6.1.1.4'
H H 0.0000 0.0000 'International Tables Vol C Tables 4.2.6.8 and 6.1.1.4'
Ag Ag -0.8971 1.1015 'International Tables Vol C Tables 4.2.6.8 and 6.1.1.4'
I I -0.4742 1.8119 'International Tables Vol C Tables 4.2.6.8 and 6.1.1.4'
N N 0.0061 0.0033 'International Tables Vol C Tables 4.2.6.8 and 6.1.1.4'

loop_
_geom_angle_atom_site_label_1
_geom_angle_atom_site_label_2
_geom_angle_atom_site_label_3
_geom_angle
_geom_angle_site_symmetry_1
_geom_angle_site_symmetry_3
I2 Ag1 I4 117.481(14) . .
I2 Ag1 I3 120.494(15) . .
I4 Ag1 I3 100.463(12) . .
I2 Ag1 I1 101.018(13) . .
I4 Ag1 I1 110.779(14) . .
I3 Ag1 I1 106.267(13) . .
I2 Ag2 I4 119.158(14) 1_455 .
I2 Ag2 I3 113.990(14) 1_455 .
I4 Ag2 I3 100.615(12) . .
I2 Ag2 I1 100.784(13) 1_455 1_455
I4 Ag2 I1 117.106(14) . 1_455
I3 Ag2 I1 104.878(13) . 1_455
Ag1 I1 Ag2 77.867(12) . 1_655
Ag1 I2 Ag2 79.768(12) . 1_655
Ag2 I3 Ag1 78.600(11) . .
Ag2 I4 Ag1 78.888(12) . .
C3 N1 C2 110.4(3) . .
C3 N1 H1 124.8 . .
C2 N1 H1 124.8 . .
C3 N2 C1 109.0(3) . .
C3 N2 C7 125.7(3) . .
C1 N2 C7 125.3(3) . .
C4 N3 C5 110.2(3) . .
C4 N3 H3 124.9 . .
C5 N3 H3 124.9 . .
C4 N4 C6 109.3(3) . .
C4 N4 C9 126.9(3) . .
C6 N4 C9 123.7(3) . .
C2 C1 N2 107.6(3) . .
C2 C1 H1A 126.2 . .
N2 C1 H1A 126.2 . .
C1 C2 N1 106.4(3) . .
C1 C2 H2 126.8 . .
N1 C2 H2 126.8 . .
N1 C3 N2 106.6(3) . .
N1 C3 C10 126.5(3) . .
N2 C3 C10 127.0(3) . .
N3 C4 N4 106.6(3) . .
N3 C4 C12 125.0(4) . .
N4 C4 C12 128.4(4) . .
C6 C5 N3 107.0(4) . .
C6 C5 H5 126.5 . .
N3 C5 H5 126.5 . .
C5 C6 N4 106.9(3) . .
C5 C6 H6 126.6 . .
N4 C6 H6 126.6 . .
N2 C7 C8 113.9(3) . .
N2 C7 H7A 108.8 . .
C8 C7 H7A 108.8 . .
N2 C7 H7B 108.8 . .
C8 C7 H7B 108.8 . .
H7A C7 H7B 107.7 . .
C9 C8 C7 113.2(3) . .
C9 C8 H8A 108.9 . .
C7 C8 H8A 108.9 . .
C9 C8 H8B 108.9 . .
C7 C8 H8B 108.9 . .
H8A C8 H8B 107.8 . .
N4 C9 C8 111.0(3) . .
N4 C9 H9A 109.4 . .
C8 C9 H9A 109.4 . .
N4 C9 H9B 109.4 . .
C8 C9 H9B 109.4 . .
H9A C9 H9B 108.0 . .
C3 C10 C11 114.5(4) . .
C3 C10 H10A 108.6 . .
C11 C10 H10A 108.6 . .
C3 C10 H10B 108.6 . .
C11 C10 H10B 108.6 . .
H10A C10 H10B 107.6 . .
C10 C11 H11A 109.5 . .
C10 C11 H11B 109.5 . .
H11A C11 H11B 109.5 . .
C10 C11 H11C 109.5 . .
H11A C11 H11C 109.5 . .
H11B C11 H11C 109.5 . .
C4 C12 C13 112.7(4) . .
C4 C12 H12A 109.1 . .
C13 C12 H12A 109.1 . .
C4 C12 H12B 109.1 . .
C13 C12 H12B 109.1 . .
H12A C12 H12B 107.8 . .
C12 C13 H13A 109.5 . .
C12 C13 H13B 109.5 . .
H13A C13 H13B 109.5 . .
C12 C13 H13C 109.5 . .
H13A C13 H13C 109.5 . .
H13B C13 H13C 109.5 . .

loop_
_geom_bond_atom_site_label_1
_geom_bond_atom_site_label_2
_geom_bond_distance
_geom_bond_site_symmetry_2
Ag1 I2 2.8300(4) .
Ag1 I4 2.8708(4) .
Ag1 I3 2.8779(4) .
Ag1 I1 2.8905(4) .
Ag2 I2 2.8376(5) 1_455
Ag2 I4 2.8659(4) .
Ag2 I3 2.8764(4) .
Ag2 I1 2.8927(4) 1_455
N1 C3 1.332(4) .
N1 C2 1.367(5) .
N1 H1 0.8600 .
N2 C3 1.339(4) .
N2 C1 1.377(5) .
N2 C7 1.471(4) .
N3 C4 1.327(5) .
N3 C5 1.363(5) .
N3 H3 0.8600 .
N4 C4 1.329(5) .
N4 C6 1.380(5) .
N4 C9 1.468(5) .
C1 C2 1.337(5) .
C1 H1A 0.9300 .
C2 H2 0.9300 .
C3 C10 1.479(5) .
C4 C12 1.485(6) .
C5 C6 1.330(5) .
C5 H5 0.9300 .
C6 H6 0.9300 .
C7 C8 1.517(5) .
C7 H7A 0.9700 .
C7 H7B 0.9700 .
C8 C9 1.514(5) .
C8 H8A 0.9700 .
C8 H8B 0.9700 .
C9 H9A 0.9700 .
C9 H9B 0.9700 .
C10 C11 1.498(6) .
C10 H10A 0.9700 .
C10 H10B 0.9700 .
C11 H11A 0.9600 .
C11 H11B 0.9600 .
C11 H11C 0.9600 .
C12 C13 1.496(7) .
C12 H12A 0.9700 .
C12 H12B 0.9700 .
C13 H13A 0.9600 .
C13 H13B 0.9600 .
C13 H13C 0.9600 .
